data_7030880
loop_
_publ_author_name
'Mikata, Yuji'
'Kawata, Keiko'
'Takeuchi, Saaya'
'Nakanishi, Kaori'
'Konno, Hideo'
'Itami, Saori'
'Yasuda, Keiko'
'Tamotsu, Satoshi'
'Burdette, Shawn C.'

_publ_section_title
;
 Isoquinoline-derivatized tris(2-pyridylmethyl)amines as fluorescent zinc
 sensors with strict Zn(2+)/Cd(2+) selectivity.
;
_journal_issue 28
_journal_name_full 'Dalton transactions (Cambridge, England : 2003)'
_journal_page_first 10751
_journal_page_last 10759
_journal_paper_doi 10.1039/c4dt01054j
_journal_volume 43
_journal_year 2014
_chemical_formula_moiety 'C28 H25 Cl2 N5 O8 Zn'
_chemical_formula_sum 'C28 H25 Cl2 N5 O8 Zn'
_chemical_formula_weight 695.82
_space_group_IT_number 14
_symmetry_cell_setting monoclinic
_symmetry_Int_Tables_number 14
_symmetry_space_group_name_Hall '-P 2ybc'
_symmetry_space_group_name_H-M 'P 1 21/c 1'
_atom_sites_solution_hydrogens geom
_atom_sites_solution_primary direct
_atom_sites_solution_secondary difmap
_cell_angle_alpha 90.0000
_cell_angle_beta 100.022(8)
_cell_angle_gamma 90.0000
_cell_formula_units_Z 4
_cell_length_a 14.179(3)
_cell_length_b 10.6647(13)
_cell_length_c 19.497(3)
_cell_measurement_reflns_used 5124
_cell_measurement_temperature 123
_cell_measurement_theta_max 27.55
_cell_measurement_theta_min 3.03
_cell_volume 2903.2(8)
_computing_cell_refinement CrystalClear
_computing_data_collection 'CrystalClear (Rigaku/MSC Inc., 2006)'
_computing_data_reduction CrystalClear
_computing_molecular_graphics 'CrystalStructure 4.0'
_computing_publication_material 'CrystalStructure 4.0 (Rigaku, 2010)'
_computing_structure_refinement 'SHELXL97 (Sheldrick, 2008)'
_computing_structure_solution 'SHELXS97 (Sheldrick, 2008)'
_diffrn_ambient_temperature 123
_diffrn_detector_area_resol_mean 7.314
_diffrn_measured_fraction_theta_full 0.991
_diffrn_measured_fraction_theta_max 0.991
_diffrn_measurement_device_type 'Rigaku Mercury70'
_diffrn_measurement_method \w
_diffrn_radiation_type 'Mo K\a'
_diffrn_radiation_wavelength 0.71070
_diffrn_reflns_av_R_equivalents 0.0687
_diffrn_reflns_limit_h_max 18
_diffrn_reflns_limit_h_min -18
_diffrn_reflns_limit_k_max 13
_diffrn_reflns_limit_k_min -13
_diffrn_reflns_limit_l_max 24
_diffrn_reflns_limit_l_min -25
_diffrn_reflns_number 26122
_diffrn_reflns_theta_full 27.49
_diffrn_reflns_theta_max 27.48
_diffrn_standards_number 0
_exptl_absorpt_coefficient_mu 1.090
_exptl_absorpt_correction_T_max 0.804
_exptl_absorpt_correction_T_min 0.551
_exptl_absorpt_correction_type multi-scan
_exptl_absorpt_process_details 'REQAB (Rigaku, 1998)'
_exptl_crystal_colour colorless
_exptl_crystal_density_diffrn 1.592
_exptl_crystal_density_method 'not measured'
_exptl_crystal_description unknown
_exptl_crystal_F_000 1424.00
_exptl_crystal_size_max 0.500
_exptl_crystal_size_mid 0.300
_exptl_crystal_size_min 0.200
_refine_diff_density_max 1.110
_refine_diff_density_min -0.960
_refine_ls_extinction_method none
_refine_ls_goodness_of_fit_ref 1.091
_refine_ls_hydrogen_treatment constr
_refine_ls_number_parameters 397
_refine_ls_number_reflns 6607
_refine_ls_number_restraints 0
_refine_ls_R_factor_gt 0.0685
_refine_ls_shift/su_max 0.000
_refine_ls_structure_factor_coef Fsqd
_refine_ls_weighting_details 'w = 1/[\s^2^(Fo^2^)+(0.0638P)^2^+5.8035P] where P=(Fo^2^+2Fc^2^)/3'
_refine_ls_weighting_scheme calc
_refine_ls_wR_factor_ref 0.1800
_reflns_number_gt 5304
_reflns_number_total 6607
_reflns_threshold_expression F^2^>2.0\s(F^2^)
_cod_data_source_file c4dt01054j2.cif
_cod_data_source_block 1isoBQPA-ZnClO4-111110
_cod_depositor_comments 'Adding full bibliography for 7030877--7030885.cif.'
_cod_original_cell_volume 2903.3(8)
_cod_database_code 7030880

loop_
_symmetry_equiv_pos_site_id
_symmetry_equiv_pos_as_xyz
1 +X,+Y,+Z
2 -X,1/2+Y,1/2-Z
3 -X,-Y,-Z
4 +X,1/2-Y,1/2+Z

loop_
_atom_site_label
_atom_site_type_symbol
_atom_site_fract_x
_atom_site_fract_y
_atom_site_fract_z
_atom_site_U_iso_or_equiv
_atom_site_adp_type
_atom_site_occupancy
_atom_site_symmetry_multiplicity
_atom_site_calc_flag
_atom_site_refinement_flags
Zn1 Zn 0.24632(3) 0.75622(4) 0.18217(2) 0.03577(16) Uani 1.0 4 d .
Cl1 Cl 0.13775(8) 0.85111(10) -0.12777(6) 0.0447(3) Uani 1.0 4 d .
Cl2 Cl 0.40563(7) 0.27241(10) 0.12889(6) 0.0438(3) Uani 1.0 4 d .
O1 O 0.1837(3) 0.7725(3) -0.07269(17) 0.0518(9) Uani 1.0 4 d .
O2 O 0.2084(3) 0.9081(4) -0.1616(2) 0.0677(11) Uani 1.0 4 d .
O3 O 0.0847(3) 0.9473(4) -0.0991(2) 0.0657(11) Uani 1.0 4 d .
O4 O 0.0755(4) 0.7769(5) -0.1768(3) 0.0965(18) Uani 1.0 4 d .
O5 O 0.3315(3) 0.2710(5) 0.17054(19) 0.0673(12) Uani 1.0 4 d .
O6 O 0.3676(3) 0.2220(4) 0.06154(18) 0.0614(10) Uani 1.0 4 d .
O7 O 0.4832(3) 0.1965(4) 0.1600(2) 0.0708(12) Uani 1.0 4 d .
O8 O 0.4375(3) 0.3949(4) 0.1206(3) 0.0901(15) Uani 1.0 4 d .
N1 N 0.1746(3) 0.9134(3) 0.12330(16) 0.0316(7) Uani 1.0 4 d .
N2 N 0.1154(3) 0.6794(3) 0.14467(17) 0.0354(7) Uani 1.0 4 d .
N3 N 0.2593(3) 0.8913(4) 0.25736(18) 0.0391(8) Uani 1.0 4 d .
N4 N 0.3317(3) 0.7829(4) 0.10613(19) 0.0393(8) Uani 1.0 4 d .
N5 N 0.3238(3) 0.6070(4) 0.22890(19) 0.0443(9) Uani 1.0 4 d .
C1 C 0.1019(3) 0.8613(4) 0.0685(2) 0.0339(8) Uani 1.0 4 d .
C2 C 0.0657(3) 0.7359(4) 0.0892(2) 0.0342(8) Uani 1.0 4 d .
C3 C 0.0839(4) 0.5665(4) 0.1659(3) 0.0403(9) Uani 1.0 4 d .
C4 C 0.0032(4) 0.5101(4) 0.1316(3) 0.0443(10) Uani 1.0 4 d .
C5 C -0.1305(4) 0.5087(5) 0.0300(3) 0.0481(11) Uani 1.0 4 d .
C6 C -0.1759(4) 0.5648(5) -0.0294(3) 0.0475(11) Uani 1.0 4 d .
C7 C -0.1431(4) 0.6800(5) -0.0519(3) 0.0457(10) Uani 1.0 4 d .
C8 C -0.0659(3) 0.7375(4) -0.0136(3) 0.0379(9) Uani 1.0 4 d .
C9 C -0.0173(3) 0.6816(4) 0.0485(2) 0.0360(9) Uani 1.0 4 d .
C10 C -0.0490(3) 0.5653(4) 0.0709(3) 0.0385(9) Uani 1.0 4 d .
C11 C 0.1336(3) 0.9876(4) 0.1747(2) 0.0368(9) Uani 1.0 4 d .
C12 C 0.2033(3) 0.9909(4) 0.2434(2) 0.0363(9) Uani 1.0 4 d .
C13 C 0.3237(3) 0.8867(5) 0.3189(3) 0.0448(10) Uani 1.0 4 d .
C14 C 0.3318(4) 0.9829(5) 0.3651(3) 0.0457(10) Uani 1.0 4 d .
C15 C 0.2775(4) 1.1909(5) 0.3997(3) 0.0432(10) Uani 1.0 4 d .
C16 C 0.2175(4) 1.2905(5) 0.3850(3) 0.0457(11) Uani 1.0 4 d .
C17 C 0.1501(4) 1.2943(5) 0.3229(3) 0.0435(10) Uani 1.0 4 d .
C18 C 0.1436(3) 1.1990(4) 0.2759(3) 0.0392(9) Uani 1.0 4 d .
C19 C 0.2057(3) 1.0943(4) 0.2896(2) 0.0358(9) Uani 1.0 4 d .
C20 C 0.2735(3) 1.0898(4) 0.3527(3) 0.0388(9) Uani 1.0 4 d .
C21 C 0.2492(3) 0.9826(4) 0.0948(3) 0.0388(9) Uani 1.0 4 d .
C22 C 0.3193(3) 0.8929(4) 0.0713(2) 0.0379(9) Uani 1.0 4 d .
C23 C 0.3680(3) 0.9228(5) 0.0178(3) 0.0462(10) Uani 1.0 4 d .
C24 C 0.4315(4) 0.8354(6) -0.0005(3) 0.0539(12) Uani 1.0 4 d .
C25 C 0.4447(4) 0.7242(5) 0.0347(3) 0.0498(12) Uani 1.0 4 d .
C26 C 0.3944(3) 0.6987(5) 0.0876(3) 0.0460(11) Uani 1.0 4 d .
C27 C 0.3651(4) 0.5315(5) 0.2613(3) 0.0459(10) Uani 1.0 4 d .
C28 C 0.4191(5) 0.4342(5) 0.3037(3) 0.0612(14) Uani 1.0 4 d .
H1A H 0.1294 0.8510 0.0255 0.0407 Uiso 1.0 4 calc R
H1B H 0.0475 0.9206 0.0583 0.0407 Uiso 1.0 4 calc R
H3 H 0.1196 0.5265 0.2056 0.0483 Uiso 1.0 4 calc R
H4 H -0.0180 0.4334 0.1486 0.0532 Uiso 1.0 4 calc R
H5 H -0.1536 0.4309 0.0442 0.0578 Uiso 1.0 4 calc R
H6 H -0.2305 0.5259 -0.0561 0.0570 Uiso 1.0 4 calc R
H7 H -0.1750 0.7174 -0.0938 0.0549 Uiso 1.0 4 calc R
H8 H -0.0444 0.8156 -0.0286 0.0455 Uiso 1.0 4 calc R
H11A H 0.0723 0.9497 0.1819 0.0441 Uiso 1.0 4 calc R
H11B H 0.1205 1.0741 0.1571 0.0441 Uiso 1.0 4 calc R
H13 H 0.3633 0.8149 0.3291 0.0538 Uiso 1.0 4 calc R
H14 H 0.3778 0.9778 0.4067 0.0548 Uiso 1.0 4 calc R
H15 H 0.3225 1.1895 0.4419 0.0518 Uiso 1.0 4 calc R
H16 H 0.2211 1.3582 0.4170 0.0549 Uiso 1.0 4 calc R
H17 H 0.1085 1.3645 0.3137 0.0522 Uiso 1.0 4 calc R
H18 H 0.0976 1.2025 0.2342 0.0471 Uiso 1.0 4 calc R
H21A H 0.2836 1.0393 0.1310 0.0465 Uiso 1.0 4 calc R
H21B H 0.2190 1.0346 0.0549 0.0465 Uiso 1.0 4 calc R
H23 H 0.3580 1.0010 -0.0058 0.0554 Uiso 1.0 4 calc R
H24 H 0.4657 0.8527 -0.0372 0.0647 Uiso 1.0 4 calc R
H25 H 0.4887 0.6643 0.0226 0.0598 Uiso 1.0 4 calc R
H26 H 0.4039 0.6209 0.1115 0.0551 Uiso 1.0 4 calc R
H28A H 0.3952 0.4259 0.3477 0.0734 Uiso 1.0 4 calc R
H28B H 0.4870 0.4570 0.3133 0.0734 Uiso 1.0 4 calc R
H28C H 0.4113 0.3543 0.2785 0.0734 Uiso 1.0 4 calc R

loop_
_atom_site_aniso_label
_atom_site_aniso_U_11
_atom_site_aniso_U_22
_atom_site_aniso_U_33
_atom_site_aniso_U_12
_atom_site_aniso_U_13
_atom_site_aniso_U_23
Zn1 0.0354(3) 0.0299(3) 0.0415(3) 0.00450(18) 0.00530(19) -0.00349(18)
Cl1 0.0449(6) 0.0389(6) 0.0496(6) -0.0029(5) 0.0063(5) 0.0117(5)
Cl2 0.0369(5) 0.0388(6) 0.0560(7) 0.0005(4) 0.0090(5) -0.0024(5)
O1 0.065(3) 0.0405(18) 0.0501(18) 0.0150(16) 0.0099(16) 0.0118(14)
O2 0.070(3) 0.054(3) 0.090(3) 0.0021(19) 0.045(3) 0.019(2)
O3 0.057(2) 0.052(3) 0.095(3) 0.0212(18) 0.034(2) 0.029(2)
O4 0.111(4) 0.081(4) 0.080(3) -0.032(3) -0.032(3) 0.008(3)
O5 0.0454(19) 0.104(4) 0.055(2) -0.008(2) 0.0142(16) -0.028(2)
O6 0.050(2) 0.083(3) 0.052(2) -0.0053(19) 0.0124(16) -0.0129(18)
O7 0.053(3) 0.073(3) 0.082(3) 0.017(2) 0.0033(19) 0.030(3)
O8 0.063(3) 0.036(2) 0.168(5) -0.0085(19) 0.010(3) 0.005(3)
N1 0.0306(15) 0.0255(16) 0.0406(17) 0.0029(13) 0.0110(13) -0.0018(13)
N2 0.0374(17) 0.0285(17) 0.0416(17) 0.0019(14) 0.0105(14) 0.0007(14)
N3 0.0337(17) 0.0380(19) 0.0439(18) 0.0039(15) 0.0017(14) -0.0020(15)
N4 0.0340(17) 0.0368(19) 0.0475(19) 0.0015(15) 0.0079(15) -0.0082(15)
N5 0.044(2) 0.036(2) 0.052(2) 0.0061(16) 0.0047(16) -0.0002(17)
C1 0.0346(19) 0.028(2) 0.0379(19) -0.0027(16) 0.0032(15) -0.0017(15)
C2 0.0322(19) 0.028(2) 0.043(2) 0.0033(15) 0.0078(16) -0.0010(16)
C3 0.046(3) 0.031(2) 0.046(3) -0.0006(18) 0.0122(18) 0.0017(17)
C4 0.052(3) 0.029(3) 0.056(3) -0.0012(19) 0.022(2) 0.0005(19)
C5 0.042(3) 0.032(3) 0.073(3) -0.0042(19) 0.018(3) -0.006(2)
C6 0.036(2) 0.037(3) 0.069(3) -0.0013(18) 0.008(2) -0.014(3)
C7 0.041(3) 0.045(3) 0.049(3) 0.003(2) 0.0038(19) -0.007(2)
C8 0.037(2) 0.031(2) 0.046(3) -0.0017(16) 0.0071(17) -0.0040(17)
C9 0.0345(19) 0.030(2) 0.045(2) -0.0001(16) 0.0109(16) -0.0055(17)
C10 0.036(2) 0.030(2) 0.052(3) 0.0010(16) 0.0141(17) -0.0053(17)
C11 0.0355(19) 0.032(2) 0.042(2) 0.0059(16) 0.0057(16) -0.0037(17)
C12 0.0350(19) 0.030(2) 0.044(2) 0.0025(16) 0.0079(16) -0.0029(16)
C13 0.039(3) 0.043(3) 0.048(3) 0.0081(19) -0.0036(18) -0.0014(19)
C14 0.042(3) 0.045(3) 0.047(3) 0.004(2) -0.0015(18) -0.0067(19)
C15 0.043(3) 0.042(3) 0.043(3) -0.0042(19) 0.0046(18) -0.0085(19)
C16 0.053(3) 0.037(3) 0.050(3) -0.006(2) 0.016(2) -0.0137(19)
C17 0.045(3) 0.034(3) 0.054(3) 0.0034(19) 0.014(2) -0.0051(19)
C18 0.038(2) 0.036(3) 0.044(3) 0.0039(18) 0.0070(17) -0.0013(18)
C19 0.0332(19) 0.032(2) 0.044(2) 0.0007(16) 0.0122(16) -0.0014(17)
C20 0.036(2) 0.034(3) 0.046(3) -0.0025(17) 0.0052(17) -0.0060(17)
C21 0.037(2) 0.032(2) 0.049(3) -0.0002(17) 0.0129(17) -0.0011(17)
C22 0.034(2) 0.036(3) 0.044(2) -0.0021(17) 0.0081(16) -0.0039(17)
C23 0.040(3) 0.046(3) 0.054(3) -0.001(2) 0.0125(19) -0.005(2)
C24 0.044(3) 0.061(4) 0.060(3) -0.004(3) 0.018(3) -0.010(3)
C25 0.035(3) 0.055(3) 0.061(3) 0.004(2) 0.013(2) -0.014(3)
C26 0.039(3) 0.042(3) 0.057(3) 0.0083(19) 0.0095(19) -0.012(2)
C27 0.047(3) 0.037(3) 0.051(3) 0.003(2) 0.001(2) -0.0018(19)
C28 0.074(4) 0.043(3) 0.059(3) 0.002(3) -0.010(3) 0.008(3)

loop_
_atom_type_symbol
_atom_type_description
_atom_type_scat_dispersion_real
_atom_type_scat_dispersion_imag
_atom_type_scat_source
C C 0.0033 0.0016
;
International Tables for Crystallography
(1992, Vol. C, Tables 4.2.6.8 and 6.1.1.4)
;
H H 0.0000 0.0000
;
International Tables for Crystallography
(1992, Vol. C, Table 6.1.1.4)
;
Cl Cl 0.1484 0.1585
;
International Tables for Crystallography
(1992, Vol. C, Tables 4.2.6.8 and 6.1.1.4)
;
N N 0.0061 0.0033
;
International Tables for Crystallography
(1992, Vol. C, Tables 4.2.6.8 and 6.1.1.4)
;
O O 0.0106 0.0060
;
International Tables for Crystallography
(1992, Vol. C, Tables 4.2.6.8 and 6.1.1.4)
;
Zn Zn 0.2839 1.4301
;
International Tables for Crystallography
(1992, Vol. C, Tables 4.2.6.8 and 6.1.1.4)
;

loop_
_geom_angle_atom_site_label_1
_geom_angle_atom_site_label_2
_geom_angle_atom_site_label_3
_geom_angle
_geom_angle_publ_flag
N1 Zn1 N2 78.95(13) yes
N1 Zn1 N3 79.09(13) yes
N1 Zn1 N4 78.29(13) yes
N1 Zn1 N5 173.35(15) yes
N2 Zn1 N3 120.17(14) yes
N2 Zn1 N4 113.76(14) yes
N2 Zn1 N5 103.31(14) yes
N3 Zn1 N4 114.98(15) yes
N3 Zn1 N5 104.72(14) yes
N4 Zn1 N5 95.11(15) yes
O1 Cl1 O2 109.4(3) yes
O1 Cl1 O3 109.1(3) yes
O1 Cl1 O4 109.1(3) yes
O2 Cl1 O3 109.4(3) yes
O2 Cl1 O4 109.2(3) yes
O3 Cl1 O4 110.6(3) yes
O5 Cl2 O6 108.5(3) yes
O5 Cl2 O7 110.0(3) yes
O5 Cl2 O8 110.9(3) yes
O6 Cl2 O7 108.6(3) yes
O6 Cl2 O8 108.8(3) yes
O7 Cl2 O8 109.9(3) yes
Zn1 N1 C1 107.3(3) yes
Zn1 N1 C11 104.9(3) yes
Zn1 N1 C21 106.4(3) yes
C1 N1 C11 113.0(3) yes
C1 N1 C21 112.1(3) yes
C11 N1 C21 112.4(3) yes
Zn1 N2 C2 115.4(3) yes
Zn1 N2 C3 124.5(3) yes
C2 N2 C3 119.3(4) yes
Zn1 N3 C12 116.2(3) yes
Zn1 N3 C13 124.3(3) yes
C12 N3 C13 119.4(4) yes
Zn1 N4 C22 115.7(3) yes
Zn1 N4 C26 125.9(3) yes
C22 N4 C26 118.3(4) yes
Zn1 N5 C27 172.3(4) yes
N1 C1 C2 111.7(3) yes
N2 C2 C1 117.5(4) yes
N2 C2 C9 122.7(4) yes
C1 C2 C9 119.8(4) yes
N2 C3 C4 122.0(4) yes
C3 C4 C10 120.0(4) yes
C6 C5 C10 120.5(5) yes
C5 C6 C7 121.0(4) yes
C6 C7 C8 120.0(4) yes
C7 C8 C9 120.3(4) yes
C2 C9 C8 122.5(4) yes
C2 C9 C10 117.4(4) yes
C8 C9 C10 120.0(4) yes
C4 C10 C5 123.4(4) yes
C4 C10 C9 118.5(4) yes
C5 C10 C9 118.1(4) yes
N1 C11 C12 109.8(4) yes
N3 C12 C11 115.9(4) yes
N3 C12 C19 123.0(4) yes
C11 C12 C19 121.1(4) yes
N3 C13 C14 121.2(4) yes
C13 C14 C20 121.4(4) yes
C16 C15 C20 120.5(4) yes
C15 C16 C17 120.7(5) yes
C16 C17 C18 120.9(5) yes
C17 C18 C19 119.6(4) yes
C12 C19 C18 123.1(4) yes
C12 C19 C20 117.4(4) yes
C18 C19 C20 119.6(4) yes
C14 C20 C15 123.6(4) yes
C14 C20 C19 117.7(4) yes
C15 C20 C19 118.7(4) yes
N1 C21 C22 110.5(4) yes
N4 C22 C21 115.7(4) yes
N4 C22 C23 122.7(4) yes
C21 C22 C23 121.6(4) yes
C22 C23 C24 118.0(5) yes
C23 C24 C25 119.6(5) yes
C24 C25 C26 120.2(5) yes
N4 C26 C25 121.2(5) yes
N5 C27 C28 179.6(5) yes
N1 C1 H1A 109.275 no
N1 C1 H1B 109.273 no
C2 C1 H1A 109.266 no
C2 C1 H1B 109.269 no
H1A C1 H1B 107.938 no
N2 C3 H3 118.995 no
C4 C3 H3 119.005 no
C3 C4 H4 119.968 no
C10 C4 H4 119.984 no
C6 C5 H5 119.735 no
C10 C5 H5 119.729 no
C5 C6 H6 119.489 no
C7 C6 H6 119.477 no
C6 C7 H7 120.004 no
C8 C7 H7 120.000 no
C7 C8 H8 119.848 no
C9 C8 H8 119.846 no
N1 C11 H11A 109.710 no
N1 C11 H11B 109.707 no
C12 C11 H11A 109.709 no
C12 C11 H11B 109.705 no
H11A C11 H11B 108.185 no
N3 C13 H13 119.399 no
C14 C13 H13 119.403 no
C13 C14 H14 119.302 no
C20 C14 H14 119.310 no
C16 C15 H15 119.748 no
C20 C15 H15 119.762 no
C15 C16 H16 119.648 no
C17 C16 H16 119.631 no
C16 C17 H17 119.535 no
C18 C17 H17 119.525 no
C17 C18 H18 120.211 no
C19 C18 H18 120.215 no
N1 C21 H21A 109.542 no
N1 C21 H21B 109.545 no
C22 C21 H21A 109.530 no
C22 C21 H21B 109.542 no
H21A C21 H21B 108.095 no
C22 C23 H23 120.981 no
C24 C23 H23 120.977 no
C23 C24 H24 120.196 no
C25 C24 H24 120.202 no
C24 C25 H25 119.926 no
C26 C25 H25 119.914 no
N4 C26 H26 119.417 no
C25 C26 H26 119.422 no
C27 C28 H28A 109.472 no
C27 C28 H28B 109.469 no
C27 C28 H28C 109.474 no
H28A C28 H28B 109.470 no
H28A C28 H28C 109.466 no
H28B C28 H28C 109.477 no

loop_
_geom_bond_atom_site_label_1
_geom_bond_atom_site_label_2
_geom_bond_distance
_geom_bond_publ_flag
Zn1 N1 2.181(3) yes
Zn1 N2 2.045(4) yes
Zn1 N3 2.041(4) yes
Zn1 N4 2.090(4) yes
Zn1 N5 2.055(4) yes
Cl1 O1 1.428(4) yes
Cl1 O2 1.428(5) yes
Cl1 O3 1.441(5) yes
Cl1 O4 1.423(5) yes
Cl2 O5 1.435(5) yes
Cl2 O6 1.435(4) yes
Cl2 O7 1.414(4) yes
Cl2 O8 1.401(5) yes
N1 C1 1.460(5) yes
N1 C11 1.473(6) yes
N1 C21 1.475(6) yes
N2 C2 1.328(5) yes
N2 C3 1.372(6) yes
N3 C12 1.325(6) yes
N3 C13 1.376(5) yes
N4 C22 1.351(6) yes
N4 C26 1.356(6) yes
N5 C27 1.123(6) yes
C1 C2 1.513(6) yes
C2 C9 1.423(6) yes
C3 C4 1.361(6) yes
C4 C10 1.411(6) yes
C5 C6 1.361(7) yes
C5 C10 1.419(6) yes
C6 C7 1.410(7) yes
C7 C8 1.359(6) yes
C8 C9 1.416(6) yes
C9 C10 1.414(6) yes
C11 C12 1.520(6) yes
C12 C19 1.420(6) yes
C13 C14 1.357(7) yes
C14 C20 1.404(7) yes
C15 C16 1.360(7) yes
C15 C20 1.410(7) yes
C16 C17 1.406(6) yes
C17 C18 1.362(7) yes
C18 C19 1.418(6) yes
C19 C20 1.424(6) yes
C21 C22 1.508(7) yes
C22 C23 1.385(7) yes
C23 C24 1.385(8) yes
C24 C25 1.366(8) yes
C25 C26 1.380(8) yes
C27 C28 1.458(7) yes
C1 H1A 0.990 no
C1 H1B 0.990 no
C3 H3 0.950 no
C4 H4 0.950 no
C5 H5 0.950 no
C6 H6 0.950 no
C7 H7 0.950 no
C8 H8 0.950 no
C11 H11A 0.990 no
C11 H11B 0.990 no
C13 H13 0.950 no
C14 H14 0.950 no
C15 H15 0.950 no
C16 H16 0.950 no
C17 H17 0.950 no
C18 H18 0.950 no
C21 H21A 0.990 no
C21 H21B 0.990 no
C23 H23 0.950 no
C24 H24 0.950 no
C25 H25 0.950 no
C26 H26 0.950 no
C28 H28A 0.980 no
C28 H28B 0.980 no
C28 H28C 0.980 no

loop_
_geom_contact_atom_site_label_1
_geom_contact_atom_site_label_2
_geom_contact_distance
_geom_contact_publ_flag
_geom_contact_site_symmetry_2
N2 C10 2.796(5) no .
N2 C11 3.341(6) no .
N3 C20 2.801(6) no .
N3 C21 3.294(6) no .
N4 C1 3.321(5) no .
N4 C24 2.768(7) no .
N5 C3 3.436(6) no .
N5 C13 3.461(6) no .
N5 C26 3.243(7) no .
C1 C8 2.939(6) no .
C1 C22 3.092(6) no .
C2 C4 2.743(6) no .
C2 C11 3.218(6) no .
C3 C9 2.768(6) no .
C5 C8 2.791(7) no .
C6 C9 2.778(6) no .
C7 C10 2.810(6) no .
C11 C18 2.982(6) no .
C12 C14 2.729(6) no .
C12 C21 3.078(7) no .
C13 C19 2.774(6) no .
C15 C18 2.801(6) no .
C16 C19 2.785(7) no .
C17 C20 2.794(6) no .
C22 C25 2.711(7) no .
C23 C26 2.743(7) no .
O1 C1 3.306(6) no .
O1 C5 3.236(6) no 3_565
O1 C13 3.572(6) no 4_564
O1 C22 3.369(5) no .
O1 C23 3.301(6) no .
O2 N5 2.910(6) no 4_564
O2 C3 3.526(6) no 4_564
O2 C13 3.594(6) no 4_564
O2 C16 3.337(6) no 4_574
O2 C17 3.281(6) no 4_574
O2 C27 2.961(7) no 4_564
O2 C28 3.593(8) no 4_564
O3 C1 3.362(6) no .
O3 C1 3.474(6) no 3_575
O3 C11 3.263(6) no 3_575
O3 C16 3.415(7) no 4_574
O3 C17 3.354(6) no 4_574
O4 N3 3.581(7) no 4_564
O4 C3 3.513(7) no 4_564
O4 C4 3.425(7) no 3_565
O4 C18 3.370(7) no 3_575
O5 C7 3.258(6) no 3_565
O5 C21 3.521(6) no 1_545
O5 C27 3.284(7) no .
O5 C28 3.192(7) no .
O6 C6 3.515(6) no 3_565
O6 C7 3.324(6) no 3_565
O6 C15 3.324(6) no 4_564
O6 C21 3.184(6) no 1_545
O6 C22 3.588(6) no 1_545
O6 C23 3.303(7) no 1_545
O6 C24 3.330(7) no 3_665
O6 C25 3.559(7) no 3_665
O7 N5 3.322(5) no 2_645
O7 C13 3.375(6) no 2_645
O7 C24 3.545(7) no 3_665
O7 C27 2.988(6) no 2_645
O7 C28 3.147(7) no 2_645
O8 C13 3.387(6) no 2_645
O8 C14 3.368(7) no 2_645
O8 C26 3.340(7) no .
O8 C27 3.417(8) no .
N3 O4 3.581(7) no 4_565
N5 O2 2.910(6) no 4_565
N5 O7 3.322(5) no 2_655
C1 O1 3.306(6) no .
C1 O3 3.362(6) no .
C1 O3 3.474(6) no 3_575
C3 O2 3.526(6) no 4_565
C3 O4 3.513(7) no 4_565
C3 C6 3.457(7) no 3_565
C4 O4 3.425(7) no 3_565
C4 C6 3.507(8) no 3_565
C4 C7 3.396(7) no 3_565
C4 C18 3.599(7) no 2_545
C5 O1 3.236(6) no 3_565
C5 C9 3.459(7) no 3_565
C5 C10 3.565(7) no 3_565
C5 C15 3.316(7) no 2_545
C5 C20 3.421(7) no 2_545
C6 O6 3.515(6) no 3_565
C6 C3 3.457(7) no 3_565
C6 C4 3.507(8) no 3_565
C6 C15 3.398(7) no 2_545
C7 O5 3.258(6) no 3_565
C7 O6 3.324(6) no 3_565
C7 C4 3.396(7) no 3_565
C9 C5 3.459(7) no 3_565
C9 C16 3.517(7) no 2_545
C9 C17 3.594(7) no 2_545
C10 C5 3.565(7) no 3_565
C10 C10 3.584(7) no 3_565
C10 C16 3.596(7) no 2_545
C11 O3 3.263(6) no 3_575
C13 O1 3.572(6) no 4_565
C13 O2 3.594(6) no 4_565
C13 O7 3.375(6) no 2_655
C13 O8 3.387(6) no 2_655
C14 O8 3.368(7) no 2_655
C15 O6 3.324(6) no 4_565
C15 C5 3.316(7) no 2_555
C15 C6 3.398(7) no 2_555
C16 O2 3.337(6) no 4_575
C16 O3 3.415(7) no 4_575
C16 C9 3.517(7) no 2_555
C16 C10 3.596(7) no 2_555
C17 O2 3.281(6) no 4_575
C17 O3 3.354(6) no 4_575
C17 C9 3.594(7) no 2_555
C18 O4 3.370(7) no 3_575
C18 C4 3.599(7) no 2_555
C20 C5 3.421(7) no 2_555
C21 O5 3.521(6) no 1_565
C21 O6 3.184(6) no 1_565
C22 O1 3.369(5) no .
C22 O6 3.588(6) no 1_565
C23 O1 3.301(6) no .
C23 O6 3.303(7) no 1_565
C24 O6 3.330(7) no 3_665
C24 O7 3.545(7) no 3_665
C25 O6 3.559(7) no 3_665
C26 O8 3.340(7) no .
C27 O2 2.961(7) no 4_565
C27 O5 3.284(7) no .
C27 O7 2.988(6) no 2_655
C27 O8 3.417(8) no .
C28 O2 3.593(8) no 4_565
C28 O5 3.192(7) no .
C28 O7 3.147(7) no 2_655
Zn1 H1A 3.3675 no .
Zn1 H3 3.1183 no .
Zn1 H11A 3.2160 no .
Zn1 H13 3.1143 no .
Zn1 H21A 3.2517 no .
Zn1 H26 3.1700 no .
N2 H1A 2.9914 no .
N2 H1B 3.1332 no .
N2 H4 3.2422 no .
N2 H11A 3.0602 no .
N3 H11A 2.8679 no .
N3 H11B 3.1862 no .
N3 H14 3.2315 no .
N3 H21A 2.9959 no .
N4 H1A 3.1084 no .
N4 H21A 2.8796 no .
N4 H21B 3.1940 no .
N4 H23 3.2544 no .
N4 H25 3.2349 no .
N5 H3 2.9773 no .
N5 H13 2.9445 no .
N5 H26 2.7317 no .
N5 H28A 3.0498 no .
N5 H28B 3.0492 no .
N5 H28C 3.0527 no .
C1 H8 2.5993 no .
C1 H11A 2.5055 no .
C1 H11B 2.8365 no .
C1 H21A 3.2611 no .
C1 H21B 2.5282 no .
C2 H3 3.1810 no .
C2 H8 2.6808 no .
C2 H11A 2.9013 no .
C4 H5 2.6911 no .
C5 H4 2.6928 no .
C5 H7 3.2634 no .
C6 H8 3.2581 no .
C7 H5 3.2689 no .
C8 H1A 2.9965 no .
C8 H1B 2.7530 no .
C8 H6 3.2482 no .
C9 H1A 2.8490 no .
C9 H1B 2.7054 no .
C9 H4 3.2895 no .
C9 H5 3.2910 no .
C9 H7 3.2674 no .
C10 H3 3.2562 no .
C10 H6 3.2717 no .
C10 H8 3.3071 no .
C11 H1A 3.2445 no .
C11 H1B 2.4881 no .
C11 H18 2.6572 no .
C11 H21A 2.4875 no .
C11 H21B 2.8557 no .
C12 H13 3.1850 no .
C12 H18 2.6970 no .
C12 H21A 2.6894 no .
C14 H15 2.6811 no .
C15 H14 2.6723 no .
C15 H17 3.2534 no .
C16 H18 3.2678 no .
C17 H15 3.2615 no .
C18 H11A 3.2859 no .
C18 H11B 2.6414 no .
C18 H16 3.2577 no .
C19 H11A 2.9970 no .
C19 H11B 2.6627 no .
C19 H14 3.2819 no .
C19 H15 3.2990 no .
C19 H17 3.2629 no .
C19 H21A 3.5092 no .
C20 H13 3.2603 no .
C20 H16 3.2623 no .
C20 H18 3.3164 no .
C21 H1A 2.4257 no .
C21 H1B 2.9008 no .
C21 H11A 3.2830 no .
C21 H11B 2.5554 no .
C21 H23 2.7055 no .
C22 H1A 2.7229 no .
C22 H24 3.2401 no .
C22 H26 3.1841 no .
C23 H1A 3.4973 no .
C23 H21A 2.9605 no .
C23 H21B 2.6347 no .
C23 H25 3.2375 no .
C24 H26 3.2323 no .
C25 H23 3.2410 no .
C26 H24 3.2391 no .
C27 H3 3.4618 no .
C27 H13 3.3007 no .
C27 H26 3.2101 no .
H1A H8 2.5344 no .
H1A H11A 3.4525 no .
H1A H11B 3.5175 no .
H1A H21A 3.3878 no .
H1A H21B 2.3493 no .
H1B H8 2.2479 no .
H1B H11A 2.3952 no .
H1B H11B 2.6021 no .
H1B H21B 2.7288 no .
H3 H4 2.2963 no .
H4 H5 2.5455 no .
H5 H6 2.3003 no .
H6 H7 2.3526 no .
H7 H8 2.3064 no .
H11A H18 2.8818 no .
H11A H21A 3.4512 no .
H11B H18 2.0986 no .
H11B H21A 2.4820 no .
H11B H21B 2.6588 no .
H13 H14 2.2879 no .
H14 H15 2.5250 no .
H15 H16 2.3015 no .
H16 H17 2.3441 no .
H17 H18 2.3083 no .
H21A H23 3.0605 no .
H21B H23 2.4957 no .
H23 H24 2.3521 no .
H24 H25 2.3174 no .
H25 H26 2.3203 no .
Cl1 H1A 3.0112 no .
Cl1 H3 3.4685 no 4_564
Cl1 H4 3.4667 no 3_565
Cl1 H5 3.4095 no 3_565
Cl1 H8 3.5061 no .
Cl1 H16 3.3780 no 4_574
Cl1 H17 3.2422 no 4_574
Cl2 H6 3.4039 no 3_565
Cl2 H7 3.2246 no 3_565
Cl2 H13 3.2676 no 2_645
Cl2 H21A 3.0332 no 1_545
Cl2 H24 3.0723 no 3_665
Cl2 H28C 3.0329 no .
O1 H1A 2.3398 no .
O1 H4 3.3654 no 3_565
O1 H5 2.2976 no 3_565
O1 H8 3.5192 no .
O1 H13 3.5654 no 4_564
O1 H23 3.5531 no .
O2 H3 2.7634 no 4_564
O2 H13 3.2628 no 4_564
O2 H16 2.9159 no 4_574
O2 H17 2.8086 no 4_574
O2 H23 3.5316 no .
O2 H28A 3.1642 no 4_564
O3 H1A 2.6120 no .
O3 H1B 3.2150 no .
O3 H1B 2.5789 no 3_575
O3 H8 2.8445 no .
O3 H11A 2.7416 no 3_575
O3 H11B 2.9408 no 3_575
O3 H16 2.8161 no 4_574
O3 H17 2.6896 no 4_574
O3 H21B 3.3937 no .
O4 H3 3.2461 no 4_564
O4 H4 2.4814 no 3_565
O4 H5 3.4393 no 3_565
O4 H11A 3.5820 no 3_575
O4 H11B 3.2813 no 3_575
O4 H18 2.5241 no 3_575
O5 H6 3.2583 no 3_565
O5 H7 2.4550 no 3_565
O5 H21A 2.6421 no 1_545
O5 H21B 3.5688 no 1_545
O5 H28C 2.3814 no .
O6 H6 3.3089 no 3_565
O6 H7 2.9780 no 3_565
O6 H15 2.4937 no 4_564
O6 H16 3.3086 no 4_564
O6 H21A 2.7581 no 1_545
O6 H21B 2.8912 no 1_545
O6 H23 2.6900 no 1_545
O6 H24 2.6155 no 3_665
O6 H25 3.0791 no 3_665
O7 H13 2.4942 no 2_645
O7 H21A 3.2523 no 1_545
O7 H24 2.6718 no 3_665
O7 H28A 3.3789 no 2_645
O7 H28B 2.6252 no 2_645
O7 H28C 3.1668 no .
O8 H6 3.1036 no 3_565
O8 H13 2.9497 no 2_645
O8 H14 2.8992 no 2_645
O8 H24 3.5038 no 3_665
O8 H25 3.5942 no .
O8 H25 3.2115 no 3_665
O8 H26 2.4573 no .
O8 H28C 3.1936 no .
N2 H6 3.3798 no 3_565
N4 H28B 3.3344 no 2_655
C1 H8 3.5942 no 3_575
C2 H5 3.5512 no 3_565
C3 H6 3.3791 no 3_565
C3 H17 3.5666 no 1_545
C5 H15 3.4570 no 2_545
C6 H15 3.1987 no 2_545
C7 H4 3.4255 no 3_565
C7 H11B 3.3797 no 3_575
C7 H16 3.5722 no 2_545
C7 H21B 3.2256 no 3_575
C8 H4 3.5709 no 3_565
C8 H11B 3.4223 no 3_575
C8 H16 3.3897 no 2_545
C8 H21B 3.2647 no 3_575
C9 H5 3.4784 no 3_565
C11 H8 3.5868 no 3_575
C14 H5 3.3730 no 2_555
C15 H5 3.5558 no 2_555
C15 H25 3.4080 no 2_655
C15 H28A 3.2675 no 1_565
C16 H23 3.4607 no 4_575
C16 H28A 3.0982 no 1_565
C17 H3 3.3474 no 1_565
C17 H11A 3.5489 no 2_555
C19 H4 3.5500 no 2_555
C20 H5 3.3157 no 2_555
C21 H7 3.3666 no 3_575
C22 H28B 3.3043 no 2_655
C23 H16 3.4964 no 4_574
C23 H24 3.3366 no 3_675
C23 H28B 3.5852 no 2_655
C24 H23 3.4412 no 3_675
C25 H14 3.3083 no 4_564
C25 H15 3.2729 no 2_645
C26 H6 3.3204 no 3_565
H1A Cl1 3.0112 no .
H1A O1 2.3398 no .
H1A O3 2.6120 no .
H1A H5 3.3419 no 3_565
H1B O3 3.2150 no .
H1B O3 2.5789 no 3_575
H1B H1B 2.9627 no 3_575
H1B H8 2.8709 no 3_575
H3 Cl1 3.4685 no 4_565
H3 O2 2.7634 no 4_565
H3 O4 3.2461 no 4_565
H3 C17 3.3474 no 1_545
H3 H6 3.5891 no 3_565
H3 H7 3.5683 no 3_565
H3 H17 2.7505 no 1_545
H3 H18 3.5228 no 1_545
H4 Cl1 3.4667 no 3_565
H4 O1 3.3654 no 3_565
H4 O4 2.4814 no 3_565
H4 C7 3.4255 no 3_565
H4 C8 3.5709 no 3_565
H4 C19 3.5500 no 2_545
H4 H7 3.4975 no 3_565
H4 H11A 3.5257 no 2_545
H4 H17 3.4795 no 1_545
H4 H18 3.2537 no 1_545
H5 Cl1 3.4095 no 3_565
H5 O1 2.2976 no 3_565
H5 O4 3.4393 no 3_565
H5 C2 3.5512 no 3_565
H5 C9 3.4784 no 3_565
H5 C14 3.3730 no 2_545
H5 C15 3.5558 no 2_545
H5 C20 3.3157 no 2_545
H5 H1A 3.3419 no 3_565
H5 H14 3.5124 no 2_545
H6 Cl2 3.4039 no 3_565
H6 O5 3.2583 no 3_565
H6 O6 3.3089 no 3_565
H6 O8 3.1036 no 3_565
H6 N2 3.3798 no 3_565
H6 C3 3.3791 no 3_565
H6 C26 3.3204 no 3_565
H6 H3 3.5891 no 3_565
H6 H15 3.2727 no 2_545
H6 H26 2.9564 no 3_565
H7 Cl2 3.2246 no 3_565
H7 O5 2.4550 no 3_565
H7 O6 2.9780 no 3_565
H7 C21 3.3666 no 3_575
H7 H3 3.5683 no 3_565
H7 H4 3.4975 no 3_565
H7 H11B 2.7205 no 3_575
H7 H18 3.2352 no 3_575
H7 H21A 3.0401 no 3_575
H7 H21B 2.8505 no 3_575
H8 Cl1 3.5061 no .
H8 O1 3.5192 no .
H8 O3 2.8445 no .
H8 C1 3.5942 no 3_575
H8 C11 3.5868 no 3_575
H8 H1B 2.8709 no 3_575
H8 H11B 2.8084 no 3_575
H8 H21B 2.9153 no 3_575
H11A O3 2.7416 no 3_575
H11A O4 3.5820 no 3_575
H11A C17 3.5489 no 2_545
H11A H4 3.5257 no 2_555
H11A H17 2.7356 no 2_545
H11B O3 2.9408 no 3_575
H11B O4 3.2813 no 3_575
H11B C7 3.3797 no 3_575
H11B C8 3.4223 no 3_575
H11B H7 2.7205 no 3_575
H11B H8 2.8084 no 3_575
H13 Cl2 3.2676 no 2_655
H13 O1 3.5654 no 4_565
H13 O2 3.2628 no 4_565
H13 O7 2.4942 no 2_655
H13 O8 2.9497 no 2_655
H13 H24 3.2823 no 4_565
H14 O8 2.8992 no 2_655
H14 C25 3.3083 no 4_565
H14 H5 3.5124 no 2_555
H14 H25 2.9215 no 2_655
H14 H25 2.9400 no 4_565
H14 H26 3.5233 no 2_655
H15 O6 2.4937 no 4_565
H15 C5 3.4570 no 2_555
H15 C6 3.1987 no 2_555
H15 C25 3.2729 no 2_655
H15 H6 3.2727 no 2_555
H15 H23 3.4658 no 4_575
H15 H25 2.6593 no 2_655
H15 H28A 3.3838 no 1_565
H16 Cl1 3.3780 no 4_575
H16 O2 2.9159 no 4_575
H16 O3 2.8161 no 4_575
H16 O6 3.3086 no 4_565
H16 C7 3.5722 no 2_555
H16 C8 3.3897 no 2_555
H16 C23 3.4964 no 4_575
H16 H21B 2.9267 no 4_575
H16 H23 2.6970 no 4_575
H16 H28A 3.0983 no 1_565
H17 Cl1 3.2422 no 4_575
H17 O2 2.8086 no 4_575
H17 O3 2.6896 no 4_575
H17 C3 3.5666 no 1_565
H17 H3 2.7505 no 1_565
H17 H4 3.4795 no 1_565
H17 H11A 2.7356 no 2_555
H18 O4 2.5241 no 3_575
H18 H3 3.5228 no 1_565
H18 H4 3.2537 no 1_565
H18 H7 3.2352 no 3_575
H21A Cl2 3.0332 no 1_565
H21A O5 2.6421 no 1_565
H21A O6 2.7581 no 1_565
H21A O7 3.2523 no 1_565
H21A H7 3.0401 no 3_575
H21A H28B 3.3611 no 2_655
H21B O3 3.3937 no .
H21B O5 3.5688 no 1_565
H21B O6 2.8912 no 1_565
H21B C7 3.2256 no 3_575
H21B C8 3.2647 no 3_575
H21B H7 2.8505 no 3_575
H21B H8 2.9153 no 3_575
H21B H16 2.9267 no 4_574
H23 O1 3.5531 no .
H23 O2 3.5316 no .
H23 O6 2.6900 no 1_565
H23 C16 3.4607 no 4_574
H23 C24 3.4412 no 3_675
H23 H15 3.4658 no 4_574
H23 H16 2.6970 no 4_574
H23 H24 2.9430 no 3_675
H23 H28A 3.0941 no 4_564
H24 Cl2 3.0723 no 3_665
H24 O6 2.6155 no 3_665
H24 O7 2.6718 no 3_665
H24 O8 3.5038 no 3_665
H24 C23 3.3366 no 3_675
H24 H13 3.2823 no 4_564
H24 H23 2.9430 no 3_675
H24 H24 3.5269 no 3_675
H24 H28A 3.2911 no 4_564
H25 O6 3.0791 no 3_665
H25 O8 3.5942 no .
H25 O8 3.2115 no 3_665
H25 C15 3.4080 no 2_645
H25 H14 2.9215 no 2_645
H25 H14 2.9400 no 4_564
H25 H15 2.6593 no 2_645
H26 O8 2.4573 no .
H26 H6 2.9564 no 3_565
H26 H14 3.5233 no 2_645
H28A O2 3.1642 no 4_565
H28A O7 3.3789 no 2_655
H28A C15 3.2675 no 1_545
H28A C16 3.0982 no 1_545
H28A H15 3.3838 no 1_545
H28A H16 3.0983 no 1_545
H28A H23 3.0941 no 4_565
H28A H24 3.2911 no 4_565
H28B O7 2.6252 no 2_655
H28B N4 3.3344 no 2_645
H28B C22 3.3043 no 2_645
H28B C23 3.5852 no 2_645
H28B H21A 3.3611 no 2_645
H28C Cl2 3.0329 no .
H28C O5 2.3814 no .
H28C O7 3.1668 no .
H28C O8 3.1936 no .

loop_
_geom_torsion_atom_site_label_1
_geom_torsion_atom_site_label_2
_geom_torsion_atom_site_label_3
_geom_torsion_atom_site_label_4
_geom_torsion
_geom_torsion_publ_flag
N1 Zn1 N2 C2 21.0(3) no
N1 Zn1 N2 C3 -169.4(3) no
N2 Zn1 N1 C1 -26.44(19) no
N2 Zn1 N1 C11 94.03(18) no
N2 Zn1 N1 C21 -146.6(2) no
N1 Zn1 N3 C12 15.6(3) no
N1 Zn1 N3 C13 -161.9(3) no
N3 Zn1 N1 C1 -150.4(2) no
N3 Zn1 N1 C11 -29.96(17) no
N3 Zn1 N1 C21 89.37(18) no
N1 Zn1 N4 C22 15.2(2) no
N1 Zn1 N4 C26 -162.2(3) no
N4 Zn1 N1 C1 90.9(2) no
N4 Zn1 N1 C11 -148.60(19) no
N4 Zn1 N1 C21 -29.26(17) no
N2 Zn1 N3 C12 -54.7(3) no
N2 Zn1 N3 C13 127.8(3) no
N3 Zn1 N2 C2 91.3(3) no
N3 Zn1 N2 C3 -99.1(3) no
N2 Zn1 N4 C22 87.4(3) no
N2 Zn1 N4 C26 -90.0(3) no
N4 Zn1 N2 C2 -50.9(3) no
N4 Zn1 N2 C3 118.8(3) no
N5 Zn1 N2 C2 -152.6(3) no
N5 Zn1 N2 C3 17.0(3) no
N3 Zn1 N4 C22 -56.8(3) no
N3 Zn1 N4 C26 125.8(3) no
N4 Zn1 N3 C12 87.1(3) no
N4 Zn1 N3 C13 -90.5(3) no
N5 Zn1 N3 C12 -170.0(3) no
N5 Zn1 N3 C13 12.5(3) no
N5 Zn1 N4 C22 -165.6(3) no
N5 Zn1 N4 C26 17.0(3) no
Zn1 N1 C1 C2 28.2(4) no
Zn1 N1 C11 C12 39.1(3) no
Zn1 N1 C21 C22 38.9(3) no
C1 N1 C11 C12 155.8(3) no
C11 N1 C1 C2 -87.0(4) no
C1 N1 C21 C22 -78.2(4) no
C21 N1 C1 C2 144.7(3) no
C11 N1 C21 C22 153.2(3) no
C21 N1 C11 C12 -76.1(4) no
Zn1 N2 C2 C1 -10.9(5) no
Zn1 N2 C2 C9 167.4(3) no
Zn1 N2 C3 C4 -169.1(3) no
C2 N2 C3 C4 0.2(7) no
C3 N2 C2 C1 178.9(4) no
C3 N2 C2 C9 -2.8(6) no
Zn1 N3 C12 C11 3.0(5) no
Zn1 N3 C12 C19 -178.3(3) no
Zn1 N3 C13 C14 176.7(3) no
C12 N3 C13 C14 -0.8(7) no
C13 N3 C12 C11 -179.4(4) no
C13 N3 C12 C19 -0.6(6) no
Zn1 N4 C22 C21 2.8(4) no
Zn1 N4 C22 C23 -177.6(3) no
Zn1 N4 C26 C25 177.5(3) no
C22 N4 C26 C25 0.1(6) no
C26 N4 C22 C21 -179.6(3) no
C26 N4 C22 C23 -0.0(6) no
N1 C1 C2 N2 -13.3(5) no
N1 C1 C2 C9 168.4(3) no
N2 C2 C9 C8 -175.1(4) no
N2 C2 C9 C10 2.8(6) no
C1 C2 C9 C8 3.2(6) no
C1 C2 C9 C10 -178.9(4) no
N2 C3 C4 C10 2.4(7) no
C3 C4 C10 C5 176.2(4) no
C3 C4 C10 C9 -2.2(7) no
C6 C5 C10 C4 -177.8(4) no
C6 C5 C10 C9 0.6(7) no
C10 C5 C6 C7 0.2(8) no
C5 C6 C7 C8 -0.9(8) no
C6 C7 C8 C9 0.8(7) no
C7 C8 C9 C2 177.9(4) no
C7 C8 C9 C10 0.1(7) no
C2 C9 C10 C4 -0.3(6) no
C2 C9 C10 C5 -178.7(4) no
C8 C9 C10 C4 177.7(4) no
C8 C9 C10 C5 -0.8(6) no
N1 C11 C12 N3 -30.3(5) no
N1 C11 C12 C19 151.0(4) no
N3 C12 C19 C18 -177.7(4) no
N3 C12 C19 C20 1.5(6) no
C11 C12 C19 C18 1.0(7) no
C11 C12 C19 C20 -179.8(4) no
N3 C13 C14 C20 1.3(7) no
C13 C14 C20 C15 178.5(4) no
C13 C14 C20 C19 -0.3(7) no
C16 C15 C20 C14 -178.6(4) no
C16 C15 C20 C19 0.3(7) no
C20 C15 C16 C17 0.3(7) no
C15 C16 C17 C18 -0.3(8) no
C16 C17 C18 C19 -0.1(7) no
C17 C18 C19 C12 179.8(4) no
C17 C18 C19 C20 0.7(7) no
C12 C19 C20 C14 -1.0(6) no
C12 C19 C20 C15 -179.9(4) no
C18 C19 C20 C14 178.2(4) no
C18 C19 C20 C15 -0.7(6) no
N1 C21 C22 N4 -29.3(5) no
N1 C21 C22 C23 151.2(3) no
N4 C22 C23 C24 0.2(6) no
C21 C22 C23 C24 179.7(4) no
C22 C23 C24 C25 -0.5(7) no
C23 C24 C25 C26 0.6(7) no
C24 C25 C26 N4 -0.4(7) no
